data_7117380
loop_
_publ_author_name
'Dattatraya H. Dethe'
'Ganesh M. Murhade'

_publ_section_title
;
 FeCl3 mediated synthesis of substituted indenones by a formal [2+2]
 cycloaddition/ring opening cascade of o-keto-cinnamates
;
_journal_name_full Chem.Commun.
_journal_page_first 10891
_journal_paper_doi 10.1039/C5cc03040D
_journal_volume 51
_journal_year 2015
_chemical_formula_moiety 'C18 H12 Br Cl O3'
_chemical_formula_sum 'C18 H12 Br Cl O3'
_chemical_formula_weight 391.64
_chemical_name_systematic
;
 ?
;
_space_group_IT_number 15
_symmetry_cell_setting monoclinic
_symmetry_space_group_name_Hall '-C 2yc'
_symmetry_space_group_name_H-M 'C 1 2/c 1'
_atom_sites_solution_hydrogens geom
_atom_sites_solution_primary direct
_atom_sites_solution_secondary difmap
_audit_creation_method SHELXL-97
_audit_update_record
;
2015-03-26 deposited with the CCDC.
2015-05-27 downloaded from the CCDC.
;
_cell_angle_alpha 90.00
_cell_angle_beta 96.166(7)
_cell_angle_gamma 90.00
_cell_formula_units_Z 8
_cell_length_a 13.884(4)
_cell_length_b 10.515(4)
_cell_length_c 22.936(6)
_cell_measurement_reflns_used 999
_cell_measurement_temperature 100(2)
_cell_measurement_theta_max 25.34
_cell_measurement_theta_min 2.43
_cell_volume 3329.1(18)
_computing_cell_refinement 'SAINT 6.45 ( Bruker, 2003)'
_computing_data_collection 'SMART 5.628 (Bruker, 2003)'
_computing_data_reduction 'SAINT 6.45  (Bruker, 2003)'
_computing_molecular_graphics 'Diamond 2.1e'
_computing_structure_refinement 'SHELXL-97 (Sheldrick, 1997)'
_computing_structure_solution 'SHELXS-97 (Sheldrick, 1990)'
_diffrn_ambient_temperature 100(2)
_diffrn_measured_fraction_theta_full 0.999
_diffrn_measured_fraction_theta_max 0.999
_diffrn_measurement_device_type 'Bruker SMART APEX'
_diffrn_measurement_method /w-scans
_diffrn_radiation_monochromator graphite
_diffrn_radiation_source 'fine-focus sealed tube'
_diffrn_radiation_type MoK\a
_diffrn_radiation_wavelength 0.71073
_diffrn_reflns_av_R_equivalents 0.0341
_diffrn_reflns_av_sigmaI/netI 0.0360
_diffrn_reflns_limit_h_max 12
_diffrn_reflns_limit_h_min -16
_diffrn_reflns_limit_k_max 12
_diffrn_reflns_limit_k_min -12
_diffrn_reflns_limit_l_max 25
_diffrn_reflns_limit_l_min -27
_diffrn_reflns_number 8794
_diffrn_reflns_theta_full 25.50
_diffrn_reflns_theta_max 25.50
_diffrn_reflns_theta_min 1.79
_exptl_absorpt_coefficient_mu 2.641
_exptl_absorpt_correction_T_max 0.590
_exptl_absorpt_correction_T_min 0.584
_exptl_absorpt_correction_type empirical
_exptl_absorpt_process_details 'SADABAS 2.10 (Bruker 2003)'
_exptl_crystal_colour colorless
_exptl_crystal_density_diffrn 1.563
_exptl_crystal_density_method 'not measured'
_exptl_crystal_description block
_exptl_crystal_F_000 1568
_exptl_crystal_size_max 0.20
_exptl_crystal_size_mid 0.20
_exptl_crystal_size_min 0.20
_refine_diff_density_max 0.360
_refine_diff_density_min -0.424
_refine_diff_density_rms 0.061
_refine_ls_extinction_method none
_refine_ls_goodness_of_fit_ref 1.053
_refine_ls_hydrogen_treatment mixed
_refine_ls_matrix_type full
_refine_ls_number_parameters 209
_refine_ls_number_reflns 3108
_refine_ls_number_restraints 0
_refine_ls_restrained_S_all 1.053
_refine_ls_R_factor_all 0.0723
_refine_ls_R_factor_gt 0.0430
_refine_ls_shift/su_max 0.000
_refine_ls_shift/su_mean 0.000
_refine_ls_structure_factor_coef Fsqd
_refine_ls_weighting_details 'calc w=1/[\s^2^(Fo^2^)+(0.0473P)^2^+4.5940P] where P=(Fo^2^+2Fc^2^)/3'
_refine_ls_weighting_scheme calc
_refine_ls_wR_factor_gt 0.1021
_refine_ls_wR_factor_ref 0.1215
_reflns_number_gt 2058
_reflns_number_total 3108
_reflns_threshold_expression >2sigma(I)
_cod_data_source_file c5cc03040d2.cif
_cod_data_source_block 13juna
_cod_original_cell_volume 3329.0(17)
_cod_original_sg_symbol_H-M C2/c
_cod_database_code 7117380

loop_
_symmetry_equiv_pos_as_xyz
'x, y, z'
'-x, y, -z+1/2'
'x+1/2, y+1/2, z'
'-x+1/2, y+1/2, -z+1/2'
'-x, -y, -z'
'x, -y, z-1/2'
'-x+1/2, -y+1/2, -z'
'x+1/2, -y+1/2, z-1/2'

loop_
_atom_site_label
_atom_site_type_symbol
_atom_site_fract_x
_atom_site_fract_y
_atom_site_fract_z
_atom_site_U_iso_or_equiv
_atom_site_adp_type
_atom_site_occupancy
_atom_site_symmetry_multiplicity
_atom_site_calc_flag
_atom_site_refinement_flags
_atom_site_disorder_assembly
_atom_site_disorder_group
Br Br 0.33218(4) 0.75321(5) 0.772326(18) 0.0913(2) Uani 1 1 d . . .
Cl Cl 0.01972(8) 1.02647(13) 0.32927(5) 0.0941(4) Uani 1 1 d . . .
O1 O 0.3789(2) 1.2391(2) 0.42758(12) 0.0708(7) Uani 1 1 d . . .
O3 O 0.4851(2) 1.1360(3) 0.60391(13) 0.0953(10) Uani 1 1 d . . .
C6 C 0.2293(2) 1.0249(3) 0.49197(13) 0.0510(8) Uani 1 1 d . . .
C5 C 0.2455(2) 1.1008(3) 0.44445(14) 0.0516(8) Uani 1 1 d . . .
C8 C 0.3794(2) 1.1161(3) 0.51802(14) 0.0508(8) Uani 1 1 d . . .
C9 C 0.3129(2) 1.0368(3) 0.53787(14) 0.0490(8) Uani 1 1 d . . .
C10 C 0.3175(2) 0.9664(3) 0.59389(14) 0.0502(8) Uani 1 1 d . . .
C7 C 0.3416(3) 1.1642(3) 0.45865(14) 0.0534(8) Uani 1 1 d . . .
C4 C 0.1822(3) 1.1054(4) 0.39457(15) 0.0608(9) Uani 1 1 d . . .
H4 H 0.1935 1.1573 0.3632 0.073 Uiso 1 1 calc R . .
C3 C 0.1001(3) 1.0290(4) 0.39289(16) 0.0646(10) Uani 1 1 d . . .
O2 O 0.5371(3) 1.1951(4) 0.52159(15) 0.1206(14) Uani 1 1 d . . .
C13 C 0.3243(3) 0.8397(3) 0.69909(14) 0.0575(9) Uani 1 1 d . . .
C1 C 0.1480(3) 0.9502(4) 0.49009(16) 0.0630(9) Uani 1 1 d . . .
H1 H 0.1368 0.8989 0.5217 0.076 Uiso 1 1 calc R . .
C2 C 0.0827(3) 0.9534(4) 0.43959(17) 0.0683(10) Uani 1 1 d . . .
H2 H 0.0268 0.9040 0.4374 0.082 Uiso 1 1 calc R . .
C11 C 0.2475(3) 0.9863(3) 0.63153(14) 0.0582(9) Uani 1 1 d . . .
H11 H 0.1968 1.0423 0.6209 0.070 Uiso 1 1 calc R . .
C16 C 0.4752(3) 1.1537(3) 0.54699(16) 0.0604(9) Uani 1 1 d . . .
C12 C 0.2519(3) 0.9240(4) 0.68473(14) 0.0617(9) Uani 1 1 d . . .
H12 H 0.2058 0.9398 0.7104 0.074 Uiso 1 1 calc R . .
C15 C 0.3900(3) 0.8803(4) 0.60946(16) 0.0640(10) Uani 1 1 d . . .
H15 H 0.4372 0.8654 0.5844 0.077 Uiso 1 1 calc R . .
C14 C 0.3938(3) 0.8153(4) 0.66207(16) 0.0686(10) Uani 1 1 d . . .
H14 H 0.4424 0.7561 0.6723 0.082 Uiso 1 1 calc R . .
C17 C 0.5816(4) 1.1571(6) 0.6346(2) 0.120(2) Uani 1 1 d . . .
H17A H 0.6299 1.1169 0.6131 0.144 Uiso 1 1 calc R . .
H17B H 0.5952 1.2476 0.6368 0.144 Uiso 1 1 calc R . .
C18 C 0.5862(7) 1.1075(9) 0.6897(4) 0.282(7) Uani 1 1 d . . .
H18A H 0.5224 1.0831 0.6980 0.422 Uiso 1 1 calc R . .
H18B H 0.6117 1.1702 0.7176 0.422 Uiso 1 1 calc R . .
H18C H 0.6277 1.0342 0.6923 0.422 Uiso 1 1 calc R . .

loop_
_atom_site_aniso_label
_atom_site_aniso_U_11
_atom_site_aniso_U_22
_atom_site_aniso_U_33
_atom_site_aniso_U_23
_atom_site_aniso_U_13
_atom_site_aniso_U_12
Br 0.1033(4) 0.1097(4) 0.0605(3) 0.0318(2) 0.0067(2) 0.0107(3)
Cl 0.0836(8) 0.1111(9) 0.0795(7) 0.0010(6) -0.0289(6) -0.0001(7)
O1 0.0738(18) 0.0724(17) 0.0668(16) 0.0181(13) 0.0106(14) -0.0153(14)
O3 0.087(2) 0.112(2) 0.078(2) 0.0249(17) -0.0281(16) -0.0367(18)
C6 0.053(2) 0.0495(19) 0.0510(19) 0.0012(15) 0.0057(16) -0.0061(16)
C5 0.054(2) 0.0516(19) 0.0500(18) 0.0015(15) 0.0072(16) -0.0010(16)
C8 0.0514(19) 0.0497(19) 0.0512(18) -0.0032(15) 0.0050(15) -0.0047(16)
C9 0.0527(19) 0.0467(18) 0.0480(17) -0.0017(14) 0.0072(15) -0.0030(15)
C10 0.053(2) 0.0481(19) 0.0489(18) 0.0014(15) 0.0031(15) -0.0062(16)
C7 0.058(2) 0.0501(19) 0.0531(19) 0.0001(16) 0.0113(16) -0.0001(17)
C4 0.065(2) 0.065(2) 0.052(2) 0.0068(17) 0.0054(17) 0.0045(19)
C3 0.062(2) 0.073(2) 0.055(2) -0.0034(19) -0.0061(18) 0.005(2)
O2 0.082(2) 0.192(4) 0.087(2) 0.008(2) 0.0070(18) -0.066(3)
C13 0.066(2) 0.063(2) 0.0422(18) 0.0056(16) -0.0012(16) -0.0039(19)
C1 0.063(2) 0.066(2) 0.059(2) 0.0031(18) 0.0043(18) -0.0118(19)
C2 0.057(2) 0.078(3) 0.069(2) -0.005(2) -0.0004(19) -0.013(2)
C11 0.058(2) 0.065(2) 0.0519(19) 0.0068(17) 0.0055(16) 0.0101(18)
C16 0.062(2) 0.058(2) 0.061(2) -0.0019(17) 0.0037(19) -0.0094(19)
C12 0.063(2) 0.075(2) 0.0484(19) 0.0038(17) 0.0111(17) 0.007(2)
C15 0.066(2) 0.067(2) 0.062(2) 0.0092(18) 0.0180(18) 0.0088(19)
C14 0.073(3) 0.064(2) 0.069(2) 0.013(2) 0.008(2) 0.015(2)
C17 0.105(4) 0.133(5) 0.108(4) 0.007(4) -0.048(3) -0.040(4)
C18 0.278(11) 0.257(11) 0.260(10) 0.162(9) -0.200(9) -0.154(9)

loop_
_atom_type_symbol
_atom_type_description
_atom_type_scat_dispersion_real
_atom_type_scat_dispersion_imag
_atom_type_scat_source
C C 0.0033 0.0016 'International Tables Vol C Tables 4.2.6.8 and 6.1.1.4'
H H 0.0000 0.0000 'International Tables Vol C Tables 4.2.6.8 and 6.1.1.4'
O O 0.0106 0.0060 'International Tables Vol C Tables 4.2.6.8 and 6.1.1.4'
Cl Cl 0.1484 0.1585 'International Tables Vol C Tables 4.2.6.8 and 6.1.1.4'
Br Br -0.2901 2.4595 'International Tables Vol C Tables 4.2.6.8 and 6.1.1.4'

loop_
_geom_angle_atom_site_label_1
_geom_angle_atom_site_label_2
_geom_angle_atom_site_label_3
_geom_angle
_geom_angle_site_symmetry_1
_geom_angle_site_symmetry_3
C16 O3 C17 116.7(4) . .
C1 C6 C5 120.4(3) . .
C1 C6 C9 130.4(3) . .
C5 C6 C9 109.1(3) . .
C4 C5 C6 122.3(3) . .
C4 C5 C7 130.2(3) . .
C6 C5 C7 107.5(3) . .
C9 C8 C16 128.8(3) . .
C9 C8 C7 109.1(3) . .
C16 C8 C7 122.1(3) . .
C8 C9 C10 129.1(3) . .
C8 C9 C6 108.8(3) . .
C10 C9 C6 122.1(3) . .
C15 C10 C11 118.8(3) . .
C15 C10 C9 121.2(3) . .
C11 C10 C9 119.9(3) . .
O1 C7 C8 128.6(3) . .
O1 C7 C5 126.0(3) . .
C8 C7 C5 105.4(3) . .
C5 C4 C3 117.0(3) . .
C2 C3 C4 121.6(3) . .
C2 C3 Cl 119.5(3) . .
C4 C3 Cl 118.8(3) . .
C12 C13 C14 121.6(3) . .
C12 C13 Br 119.9(3) . .
C14 C13 Br 118.6(3) . .
C6 C1 C2 118.2(3) . .
C3 C2 C1 120.5(4) . .
C12 C11 C10 120.8(3) . .
O2 C16 O3 122.9(4) . .
O2 C16 C8 123.3(4) . .
O3 C16 C8 113.8(3) . .
C13 C12 C11 119.1(3) . .
C10 C15 C14 120.7(3) . .
C13 C14 C15 118.9(3) . .
C18 C17 O3 109.7(5) . .

loop_
_geom_bond_atom_site_label_1
_geom_bond_atom_site_label_2
_geom_bond_distance
_geom_bond_site_symmetry_2
Br C13 1.903(3) .
Cl C3 1.740(4) .
O1 C7 1.215(4) .
O3 C16 1.311(4) .
O3 C17 1.462(5) .
C6 C1 1.372(5) .
C6 C5 1.388(4) .
C6 C9 1.486(4) .
C5 C4 1.367(5) .
C5 C7 1.496(5) .
C8 C9 1.359(4) .
C8 C16 1.475(5) .
C8 C7 1.494(4) .
C9 C10 1.478(4) .
C10 C15 1.373(5) .
C10 C11 1.383(5) .
C4 C3 1.391(5) .
C3 C2 1.376(5) .
O2 C16 1.173(5) .
C13 C12 1.354(5) .
C13 C14 1.375(5) .
C1 C2 1.393(5) .
C11 C12 1.380(5) .
C15 C14 1.383(5) .
C17 C18 1.363(8) .
